data_2010289
loop_
_publ_author_name
'Blake, Alexander J.'
'Gould, Robert O.'
'Irving, Iain'
'McNab, Hamish'
'Morrow, Mark'

_publ_section_title
;
 Two <i>N</i>-aminoazolylmethylene derivatives of Meldrum's acid
;
_journal_issue 12
_journal_name_full 'Acta Crystallographica Section C'
_journal_page_first 1935
_journal_page_last 1938
_journal_paper_doi 10.1107/S0108270194007213
_journal_volume 50
_journal_year 1994
_chemical_formula_moiety 'C10 H11 N3 O4'
_chemical_formula_sum 'C10 H11 N3 O4'
_chemical_formula_weight 237.22
_chemical_name_common '5-(1-aminopyrazolylmethylene)-Meldrum's acid'
_chemical_name_systematic
;
 5-(1-aminopyrazolylmethylene)-2,2-dimethyl-1,3-dioxane-4,6-dione
;
_space_group_IT_number 2
_symmetry_cell_setting triclinic
_symmetry_space_group_name_Hall '-P 1'
_symmetry_space_group_name_H-M 'P -1'
_audit_creation_method SHELXL
_cell_angle_alpha 107.351(7)
_cell_angle_beta 96.814(11)
_cell_angle_gamma 100.900(15)
_cell_formula_units_Z 2
_cell_length_a 5.4407(10)
_cell_length_b 10.341(2)
_cell_length_c 10.714(2)
_cell_measurement_reflns_used 20
_cell_measurement_temperature 295(2)
_cell_measurement_theta_max 11
_cell_measurement_theta_min 10
_cell_volume 555.04(19)
_computing_cell_refinement 'DIF4 (Stoe & Cie, 1988a)'
_computing_data_collection 'DIF4 (Stoe & Cie, 1988a)'
_computing_data_reduction 'REDU4 (Stoe & Cie, 1988b)'
_computing_molecular_graphics 'SHELXTL/PC (Sheldrick, 1992)'
_computing_structure_refinement 'SHELXL93 (Sheldrick, 1994)'
_computing_structure_solution 'SHELXS86 (Sheldrick, 1990)'
_diffrn_ambient_temperature 295(2)
_diffrn_measurement_device 'Stoe Stadi-4'
_diffrn_measurement_method '\w-2\q scans'
_diffrn_radiation_monochromator graphite
_diffrn_radiation_source 'fine-focus sealed tube'
_diffrn_radiation_type MoK\a
_diffrn_radiation_wavelength 0.71073
_diffrn_reflns_av_R_equivalents 0.0079
_diffrn_reflns_av_sigmaI/netI 0.0121
_diffrn_reflns_limit_h_max 6
_diffrn_reflns_limit_h_min -6
_diffrn_reflns_limit_k_max 11
_diffrn_reflns_limit_k_min -12
_diffrn_reflns_limit_l_max 12
_diffrn_reflns_limit_l_min 0
_diffrn_reflns_number 3031
_diffrn_reflns_theta_max 25.02
_diffrn_reflns_theta_min 2.03
_diffrn_standards_decay_% none
_diffrn_standards_interval_time 120
_diffrn_standards_number 3
_exptl_absorpt_coefficient_mu 0.112
_exptl_absorpt_correction_type none
_exptl_crystal_colour 'Pale yellow'
_exptl_crystal_density_diffrn 1.419
_exptl_crystal_description Tablet
_exptl_crystal_F_000 248
_exptl_crystal_size_max 0.85
_exptl_crystal_size_mid 0.42
_exptl_crystal_size_min 0.22
_refine_diff_density_max 0.198
_refine_diff_density_min -0.139
_refine_ls_extinction_coef 0.030(3)
_refine_ls_extinction_method 'SHELXL93 (Sheldrick, 1994)'
_refine_ls_goodness_of_fit_all 0.187
_refine_ls_goodness_of_fit_obs 0.181
_refine_ls_hydrogen_treatment 'H atoms placed in fixed, calculated positions except for H8N'
_refine_ls_matrix_type full
_refine_ls_number_parameters 159
_refine_ls_number_reflns 1964
_refine_ls_number_restraints 0
_refine_ls_restrained_S_all 0.187
_refine_ls_restrained_S_obs 0.181
_refine_ls_R_factor_all 0.0409
_refine_ls_R_factor_obs 0.0318
_refine_ls_shift/esd_max 0.225
_refine_ls_shift/esd_mean 0.047
_refine_ls_structure_factor_coef Fsqd
_refine_ls_weighting_scheme
; calc w = 1/[\s^2^(F~o~^2^) + (0.1000P)^2^ + 10.0000P]
where P = (F~o~^2^ + 2F~c~^2^)/3
;
_refine_ls_wR_factor_all 0.0787
_refine_ls_wR_factor_obs 0.0691
_reflns_number_observed 1640
_reflns_number_total 1964
_reflns_observed_criterion >2sigma(I)
_cod_data_source_file ha1120.cif
_cod_data_source_block melnpz
_cod_depositor_comments
;
The following automatic conversions were performed:
'_symmetry_cell_setting' value 'Triclinic' changed to 'triclinic'
according to '/home/saulius/struct/CIF-dictionaries/cif_core.dic'
dictionary named 'cif_core.dic' version 2.4.1 from 2010-06-29.

Automatic conversion script
Id: cif_fix_enum 1527 2010-12-29 10:47:43Z saulius 

The following automatic conversions were performed:

'_symmetry_cell_setting' value 'Triclinic' changed to 'triclinic'
according to /home/saulius/struct/CIF-dictionaries/cif_core.dic
dictionary named 'cif_core.dic' version 2.4.1 from 2010-06-29.

Automatic conversion script
Id: cif_fix_values 1715 2011-07-08 13:25:40Z adriana 
;
_cod_original_cell_volume 555.1(2)
_cod_database_code 2010289

loop_
_symmetry_equiv_pos_as_xyz
'x, y, z'
'-x, -y, -z'

loop_
_atom_site_aniso_label
_atom_site_aniso_U_11
_atom_site_aniso_U_22
_atom_site_aniso_U_33
_atom_site_aniso_U_12
_atom_site_aniso_U_13
_atom_site_aniso_U_23
O1 0.0343(6) 0.0487(7) 0.0441(6) -0.0040(5) 0.0118(5) 0.0099(5)
C2 0.0379(8) 0.0389(8) 0.0382(8) -0.0026(7) 0.0084(7) 0.0119(7)
C2A 0.0468(10) 0.0454(10) 0.0503(10) 0.0040(8) 0.0088(8) 0.0078(8)
C2B 0.0445(10) 0.0604(12) 0.0520(11) -0.0042(9) -0.0031(8) 0.0169(9)
O3 0.0453(7) 0.0451(7) 0.0354(6) -0.0088(5) 0.0020(5) 0.0155(5)
C4 0.0352(8) 0.0349(8) 0.0363(8) 0.0019(7) 0.0084(6) 0.0110(7)
O4 0.0456(7) 0.0513(7) 0.0406(6) -0.0113(5) 0.0114(5) 0.0159(5)
C5 0.0356(8) 0.0338(8) 0.0356(8) 0.0044(6) 0.0111(6) 0.0123(6)
C6 0.0399(9) 0.0365(8) 0.0410(9) 0.0034(7) 0.0146(7) 0.0104(7)
O6 0.0595(8) 0.0671(9) 0.0448(7) -0.0104(6) 0.0247(6) 0.0136(6)
C7 0.0373(8) 0.0371(8) 0.0360(8) 0.0066(7) 0.0117(6) 0.0144(7)
N8 0.0360(7) 0.0417(7) 0.0306(7) 0.0012(6) 0.0082(5) 0.0096(6)
N9 0.0316(7) 0.0435(7) 0.0314(7) 0.0042(6) 0.0070(5) 0.0088(6)
N10 0.0379(7) 0.0558(9) 0.0395(8) 0.0078(6) 0.0127(6) 0.0069(7)
C11 0.0514(10) 0.0555(11) 0.0352(9) 0.0042(8) 0.0076(8) 0.0039(8)
C12 0.0408(9) 0.0608(11) 0.0418(10) -0.0017(8) -0.0002(7) 0.0134(8)
C13 0.0322(8) 0.0585(11) 0.0437(9) 0.0055(8) 0.0084(7) 0.0155(8)

loop_
_atom_site_label
_atom_site_fract_x
_atom_site_fract_y
_atom_site_fract_z
_atom_site_U_iso_or_equiv
_atom_site_thermal_displace_type
_atom_site_calc_flag
_atom_site_refinement_flags
_atom_site_occupancy
_atom_site_disorder_group
_atom_site_type_symbol
O1 0.3845(2) 0.33589(12) 0.53163(11) 0.0451(3) Uani d . 1 . O
C2 0.2829(3) 0.3651(2) 0.6519(2) 0.0400(4) Uani d . 1 . C
C2A 0.1407(3) 0.4778(2) 0.6619(2) 0.0503(4) Uani d . 1 . C
H2A1 0.0740(3) 0.4962(2) 0.7428(2) 0.060 Uiso calc R 1 . H
H2A2 0.0029(3) 0.4481(2) 0.5872(2) 0.060 Uiso calc R 1 . H
H2A3 0.2543(3) 0.5612(2) 0.6622(2) 0.060 Uiso calc R 1 . H
C2B 0.5046(3) 0.4020(2) 0.7641(2) 0.0561(5) Uani d . 1 . C
H2B1 0.4458(3) 0.4226(2) 0.8472(2) 0.067 Uiso calc R 1 . H
H2B2 0.6263(3) 0.4822(2) 0.7635(2) 0.067 Uiso calc R 1 . H
H2B3 0.5837(3) 0.3248(2) 0.7533(2) 0.067 Uiso calc R 1 . H
O3 0.1148(2) 0.24049(12) 0.65565(11) 0.0446(3) Uani d . 1 . O
C4 -0.0623(3) 0.1646(2) 0.54585(15) 0.0364(4) Uani d . 1 . C
O4 -0.2431(2) 0.08212(12) 0.55771(11) 0.0486(3) Uani d . 1 . O
C5 -0.0186(3) 0.1819(2) 0.42169(15) 0.0350(3) Uani d . 1 . C
C6 0.2205(3) 0.2664(2) 0.4139(2) 0.0398(4) Uani d . 1 . C
O6 0.2894(3) 0.27468(14) 0.31268(12) 0.0605(4) Uani d . 1 . O
C7 -0.1803(3) 0.1019(2) 0.3042(2) 0.0361(3) Uani d . 1 . C
H7 -0.1346(3) 0.1134(2) 0.2266(2) 0.043 Uiso calc R 1 . H
N8 -0.3938(2) 0.01040(14) 0.29094(13) 0.0376(3) Uani d . 1 . N
H8N -0.451(3) -0.0074(18) 0.3581(18) 0.045 Uiso d . 1 . H
N9 -0.5191(2) -0.07735(14) 0.16566(12) 0.0369(3) Uani d . 1 . N
N10 -0.3816(3) -0.1272(2) 0.07411(14) 0.0464(4) Uani d . 1 . N
C11 -0.5589(3) -0.2050(2) -0.0310(2) 0.0511(5) Uani d . 1 . C
H11 -0.5235(3) -0.2535(2) -0.1124(2) 0.061 Uiso calc R 1 . H
C12 -0.8036(3) -0.2061(2) -0.0057(2) 0.0512(5) Uani d . 1 . C
H12 -0.9566(3) -0.2542(2) -0.0640(2) 0.061 Uiso calc R 1 . H
C13 -0.7716(3) -0.1219(2) 0.1224(2) 0.0457(4) Uani d . 1 . C
H13 -0.8985(3) -0.0998(2) 0.1701(2) 0.055 Uiso calc R 1 . H

loop_
_atom_type_symbol
_atom_type_description
_atom_type_scat_dispersion_real
_atom_type_scat_dispersion_imag
_atom_type_scat_source
C C 0.0033 0.0016 'International Tables Vol C Tables 4.2.6.8 and 6.1.1.4'
H H 0.0000 0.0000 'International Tables Vol C Tables 4.2.6.8 and 6.1.1.4'
N N 0.0061 0.0033 'International Tables Vol C Tables 4.2.6.8 and 6.1.1.4'
O O 0.0106 0.0060 'International Tables Vol C Tables 4.2.6.8 and 6.1.1.4'

loop_
_geom_angle_atom_site_label_1
_geom_angle_atom_site_label_2
_geom_angle_atom_site_label_3
_geom_angle
_geom_angle_publ_flag
C6 O1 C2 118.45(12) n
O1 C2 O3 110.31(12) n
O1 C2 C2A 110.45(14) n
O3 C2 C2A 109.74(13) n
O1 C2 C2B 106.40(14) n
O3 C2 C2B 106.16(13) n
C2A C2 C2B 113.64(15) n
C4 O3 C2 117.73(12) n
O4 C4 O3 118.03(14) y
O4 C4 C5 124.35(14) y
O3 C4 C5 117.55(13) y
C7 C5 C4 121.20(14) y
C7 C5 C6 117.54(14) y
C4 C5 C6 120.39(14) y
O6 C6 O1 118.22(14) n
O6 C6 C5 125.8(2) n
O1 C6 C5 115.89(13) n
N8 C7 C5 126.18(14) n
C7 N8 N9 119.86(13) n
C7 N8 H8N 123.0(13) n
N9 N8 H8N 116.4(12) n
N10 N9 C13 113.85(13) n
N10 N9 N8 119.14(12) y
C13 N9 N8 127.01(13) y
C11 N10 N9 102.89(13) y
N10 C11 C12 112.3(2) y
C13 C12 C11 105.2(2) y
N9 C13 C12 105.74(15) y

loop_
_geom_bond_atom_site_label_1
_geom_bond_atom_site_label_2
_geom_bond_site_symmetry_2
_geom_bond_distance
_geom_bond_publ_flag
O1 C6 . 1.362(2) y
O1 C2 . 1.434(2) y
C2 O3 . 1.446(2) y
C2 C2A . 1.502(2) y
C2 C2B . 1.501(2) y
O3 C4 . 1.350(2) y
C4 O4 . 1.220(2) y
C4 C5 . 1.435(2) y
C5 C7 . 1.373(2) y
C5 C6 . 1.450(2) y
C6 O6 . 1.209(2) y
C7 N8 . 1.315(2) y
N8 H8N . 0.87(2) y
N8 N9 . 1.383(2) y
N9 N10 . 1.344(2) y
N9 C13 . 1.341(2) y
N10 C11 . 1.324(2) y
C11 C12 . 1.388(3) y
C12 C13 . 1.358(2) y

loop_
_geom_torsion_atom_site_label_1
_geom_torsion_atom_site_label_2
_geom_torsion_atom_site_label_3
_geom_torsion_atom_site_label_4
_geom_torsion
_geom_torsion_publ_flag
C6 O1 C2 O3 49.0(2) n
C6 O1 C2 C2A -72.5(2) n
C6 O1 C2 C2B 163.70(14) n
O1 C2 O3 C4 -47.7(2) n
C2A C2 O3 C4 74.2(2) n
C2B C2 O3 C4 -162.56(14) n
C2 O3 C4 O4 -161.63(14) n
C2 O3 C4 C5 21.3(2) n
O4 C4 C5 C7 -1.4(3) n
O3 C4 C5 C7 175.53(14) n
O4 C4 C5 C6 -170.4(2) n
O3 C4 C5 C6 6.5(2) n
C2 O1 C6 O6 160.1(2) n
C2 O1 C6 C5 -23.3(2) n
C7 C5 C6 O6 1.3(3) n
C4 C5 C6 O6 170.7(2) n
C7 C5 C6 O1 -175.08(14) n
C4 C5 C6 O1 -5.7(2) n
C4 C5 C7 N8 4.6(3) y
C6 C5 C7 N8 173.9(2) y
C5 C7 N8 N9 -170.62(14) y
C7 N8 N9 N10 36.9(2) y
C7 N8 N9 C13 -143.8(2) y
C13 N9 N10 C11 0.7(2) n
N8 N9 N10 C11 -179.89(14) n
N9 N10 C11 C12 -0.9(2) n
N10 C11 C12 C13 0.9(2) n
N10 N9 C13 C12 -0.2(2) n
N8 N9 C13 C12 -179.56(15) n
C11 C12 C13 N9 -0.4(2) n

loop_
_cod_related_entry_id
_cod_related_entry_database
_cod_related_entry_code
1 ChemSpider 9075912
